data_4117846
loop_
_publ_author_name
'Ana de Bettencourt-Dias'
'Patrick S. Barber'
'Sebastian Bauer'

_publ_contact_author_address
;University of Nevada 
Reno, NV 89557
;
_publ_contact_author_email abd@unr.com
_publ_contact_author_fax 1.775.784.6804
_publ_contact_author_name 'Ana de Bettencourt-Dias'
_publ_contact_author_phone 1.775.682.8421
_publ_section_title
;
 A Water-Soluble Pybox Derivative and Its Highly Luminescent Lanthanide
 Ion Complexes
;
_journal_name_full 'Journal of the American Chemical Society'
_journal_page_first 6987
_journal_page_last 6994
_journal_paper_doi 10.1021/ja209572m
_journal_volume 134
_journal_year 2012
_chemical_formula_moiety 'C15 H19 N3 O4, H2 O'
_chemical_formula_sum 'C15 H21 N3 O5'
_chemical_formula_weight 323.35
_space_group_IT_number 14
_symmetry_cell_setting monoclinic
_symmetry_Int_Tables_number 14
_symmetry_space_group_name_Hall '-P 2yn'
_symmetry_space_group_name_H-M 'P 1 21/n 1'
_atom_sites_solution_hydrogens geom
_atom_sites_solution_primary direct
_atom_sites_solution_secondary difmap
_audit_creation_method SHELXL-97
_cell_angle_alpha 90.00
_cell_angle_beta 90.6140(10)
_cell_angle_gamma 90.00
_cell_formula_units_Z 4
_cell_length_a 6.09360(10)
_cell_length_b 20.5265(4)
_cell_length_c 12.0548(2)
_cell_measurement_reflns_used 9985
_cell_measurement_temperature 100(2)
_cell_measurement_theta_max 32.82
_cell_measurement_theta_min 2.61
_cell_volume 1507.73(5)
_computing_cell_refinement 'Bruker SMART (Bruker, 2001)'
_computing_data_collection 'Bruker SMART (Bruker, 2001)'
_computing_data_reduction 'Bruker SAINT (Bruker, 2001)'
_computing_molecular_graphics 'DIAMOND (Brandenburg, 1999)'
_computing_publication_material 'Bruker SHELXTL (Bruker, 2001)'
_computing_structure_refinement 'SHELXL-97 (Sheldrick, 2001)'
_computing_structure_solution 'SHELXS-97 (Sheldrick, 2001)'
_diffrn_ambient_temperature 100(2)
_diffrn_measured_fraction_theta_full 0.991
_diffrn_measured_fraction_theta_max 0.991
_diffrn_measurement_device_type 'Bruker APEX CCD'
_diffrn_measurement_method 'phi and omega scans'
_diffrn_radiation_monochromator graphite
_diffrn_radiation_type MoK\a
_diffrn_radiation_wavelength 0.71073
_diffrn_reflns_av_R_equivalents 0.0465
_diffrn_reflns_av_sigmaI/netI 0.0358
_diffrn_reflns_limit_h_max 9
_diffrn_reflns_limit_h_min -9
_diffrn_reflns_limit_k_max 31
_diffrn_reflns_limit_k_min -31
_diffrn_reflns_limit_l_max 18
_diffrn_reflns_limit_l_min -18
_diffrn_reflns_number 44386
_diffrn_reflns_theta_full 32.97
_diffrn_reflns_theta_max 32.97
_diffrn_reflns_theta_min 1.96
_diffrn_source 'fine-focus sealed tube'
_exptl_absorpt_coefficient_mu 0.108
_exptl_absorpt_correction_T_max 0.9936
_exptl_absorpt_correction_T_min 0.9601
_exptl_absorpt_correction_type multi-scan
_exptl_absorpt_process_details 'SADABS SHELXL-97 (Sheldrick, 2001)'
_exptl_crystal_colour colorless
_exptl_crystal_density_diffrn 1.424
_exptl_crystal_description needle
_exptl_crystal_F_000 688
_exptl_crystal_size_max 0.38
_exptl_crystal_size_mid 0.06
_exptl_crystal_size_min 0.06
_refine_diff_density_max 0.438
_refine_diff_density_min -0.296
_refine_diff_density_rms 0.078
_refine_ls_extinction_method none
_refine_ls_goodness_of_fit_ref 1.019
_refine_ls_hydrogen_treatment refall
_refine_ls_matrix_type full
_refine_ls_number_parameters 292
_refine_ls_number_reflns 5638
_refine_ls_number_restraints 0
_refine_ls_restrained_S_all 1.019
_refine_ls_R_factor_all 0.0587
_refine_ls_R_factor_gt 0.0440
_refine_ls_shift/su_max 0.001
_refine_ls_shift/su_mean 0.000
_refine_ls_structure_factor_coef Fsqd
_refine_ls_weighting_details 'calc w=1/[\s^2^(Fo^2^)+(0.0681P)^2^+0.2580P] where P=(Fo^2^+2Fc^2^)/3'
_refine_ls_weighting_scheme calc
_refine_ls_wR_factor_gt 0.1111
_refine_ls_wR_factor_ref 0.1210
_reflns_number_gt 4449
_reflns_number_total 5638
_reflns_threshold_expression >2sigma(I)
_cod_data_source_file ja209572m_si_002.cif
_cod_data_source_block abd183
_cod_original_sg_symbol_H-M 'P 21/n'
_cod_database_code 4117846

loop_
_symmetry_equiv_pos_as_xyz
'x, y, z'
'-x+1/2, y+1/2, -z+1/2'
'-x, -y, -z'
'x-1/2, -y-1/2, z-1/2'

loop_
_atom_site_label
_atom_site_type_symbol
_atom_site_fract_x
_atom_site_fract_y
_atom_site_fract_z
_atom_site_U_iso_or_equiv
_atom_site_adp_type
_atom_site_occupancy
_atom_site_symmetry_multiplicity
_atom_site_calc_flag
C1 C 1.48621(17) 0.77626(5) 0.87419(9) 0.01915(18) Uani 1 1 d
C2 C 1.62090(17) 0.83873(5) 0.88916(9) 0.02001(19) Uani 1 1 d
C3 C 1.31277(15) 0.85697(4) 0.79037(7) 0.01429(16) Uani 1 1 d
C4 C 1.15501(15) 0.89840(4) 0.72798(7) 0.01397(16) Uani 1 1 d
C5 C 1.18324(16) 0.96584(4) 0.72585(7) 0.01503(16) Uani 1 1 d
C6 C 1.02819(16) 1.00262(4) 0.66709(7) 0.01495(17) Uani 1 1 d
C7 C 0.85420(16) 0.97037(4) 0.61386(7) 0.01545(17) Uani 1 1 d
C8 C 0.84303(15) 0.90307(4) 0.62264(7) 0.01418(16) Uani 1 1 d
C9 C 0.66173(15) 0.86610(5) 0.56910(7) 0.01549(17) Uani 1 1 d
C10 C 0.36079(16) 0.85394(5) 0.46194(8) 0.01774(18) Uani 1 1 d
C11 C 0.43382(17) 0.78882(5) 0.51329(9) 0.02000(19) Uani 1 1 d
C12 C 1.18605(16) 1.10764(4) 0.71512(8) 0.01647(17) Uani 1 1 d
C13 C 1.09076(18) 1.13026(5) 0.82305(8) 0.01870(18) Uani 1 1 d
C14 C 0.88048(19) 1.07852(5) 0.96354(9) 0.0224(2) Uani 1 1 d
C15 C 0.6843(2) 1.05250(6) 0.90040(11) 0.0298(2) Uani 1 1 d
H1 H 1.436(3) 0.7580(8) 0.9446(13) 0.035(4) Uiso 1 1 d
H2 H 1.567(3) 0.7417(8) 0.8341(14) 0.038(4) Uiso 1 1 d
H3 H 1.638(3) 0.8521(7) 0.9659(13) 0.030(4) Uiso 1 1 d
H4 H 1.768(3) 0.8367(7) 0.8524(12) 0.029(4) Uiso 1 1 d
H5 H 1.305(2) 0.9846(7) 0.7647(11) 0.022(3) Uiso 1 1 d
H6 H 0.752(2) 0.9957(6) 0.5728(11) 0.022(3) Uiso 1 1 d
H7 H 0.374(2) 0.8550(6) 0.3811(12) 0.022(3) Uiso 1 1 d
H8 H 0.213(2) 0.8683(6) 0.4849(11) 0.024(3) Uiso 1 1 d
H9 H 0.473(2) 0.7560(7) 0.4569(12) 0.028(4) Uiso 1 1 d
H10 H 0.323(2) 0.7710(7) 0.5649(12) 0.024(3) Uiso 1 1 d
H11 H 1.213(2) 1.1449(6) 0.6666(11) 0.020(3) Uiso 1 1 d
H12 H 1.328(2) 1.0848(6) 0.7244(10) 0.015(3) Uiso 1 1 d
H13 H 0.946(2) 1.1510(7) 0.8103(12) 0.027(4) Uiso 1 1 d
H14 H 1.186(2) 1.1646(7) 0.8549(11) 0.023(3) Uiso 1 1 d
H15 H 0.858(2) 1.1241(7) 0.9882(11) 0.024(3) Uiso 1 1 d
H16 H 0.910(2) 1.0523(7) 1.0322(12) 0.026(4) Uiso 1 1 d
H17 H 0.654(3) 1.0797(9) 0.8327(15) 0.045(5) Uiso 1 1 d
H18 H 0.553(3) 1.0533(8) 0.9479(14) 0.038(4) Uiso 1 1 d
H19 H 0.711(3) 1.0074(9) 0.8760(14) 0.049(5) Uiso 1 1 d
H20 H 0.856(3) 0.7411(8) 0.6664(14) 0.033(4) Uiso 1 1 d
H21 H 1.026(3) 0.7411(8) 0.7319(14) 0.035(4) Uiso 1 1 d
N1 N 0.63456(14) 0.80473(4) 0.57723(7) 0.01860(17) Uani 1 1 d
N2 N 0.98968(13) 0.86635(4) 0.67838(6) 0.01510(15) Uani 1 1 d
N3 N 1.29083(14) 0.79611(4) 0.80877(7) 0.01718(16) Uani 1 1 d
O1 O 0.51681(12) 0.90128(3) 0.50794(6) 0.01901(15) Uani 1 1 d
O2 O 1.49201(11) 0.88827(3) 0.83081(6) 0.01808(14) Uani 1 1 d
O3 O 1.03079(12) 1.06795(3) 0.65451(6) 0.01844(15) Uani 1 1 d
O4 O 1.07532(12) 1.07690(3) 0.89818(6) 0.01986(15) Uani 1 1 d
O5 O 0.93067(14) 0.71673(4) 0.70400(7) 0.02556(17) Uani 1 1 d

loop_
_atom_site_aniso_label
_atom_site_aniso_U_11
_atom_site_aniso_U_22
_atom_site_aniso_U_33
_atom_site_aniso_U_23
_atom_site_aniso_U_13
_atom_site_aniso_U_12
C1 0.0174(4) 0.0171(4) 0.0229(5) 0.0032(3) -0.0051(3) 0.0008(3)
C2 0.0180(4) 0.0187(4) 0.0232(5) 0.0025(3) -0.0081(4) 0.0008(3)
C3 0.0135(4) 0.0169(4) 0.0125(4) -0.0009(3) -0.0014(3) 0.0003(3)
C4 0.0147(4) 0.0155(4) 0.0118(4) -0.0004(3) -0.0013(3) 0.0007(3)
C5 0.0160(4) 0.0155(4) 0.0135(4) -0.0004(3) -0.0030(3) 0.0001(3)
C6 0.0179(4) 0.0146(4) 0.0123(4) -0.0003(3) -0.0006(3) 0.0005(3)
C7 0.0164(4) 0.0169(4) 0.0130(4) -0.0001(3) -0.0027(3) 0.0011(3)
C8 0.0139(4) 0.0164(4) 0.0122(4) -0.0007(3) -0.0011(3) 0.0002(3)
C9 0.0140(4) 0.0194(4) 0.0131(4) -0.0008(3) -0.0016(3) 0.0007(3)
C10 0.0145(4) 0.0218(4) 0.0168(4) 0.0003(3) -0.0038(3) -0.0009(3)
C11 0.0187(5) 0.0192(4) 0.0219(5) -0.0003(3) -0.0076(4) -0.0018(3)
C12 0.0180(4) 0.0147(4) 0.0167(4) 0.0000(3) -0.0012(3) -0.0022(3)
C13 0.0223(5) 0.0158(4) 0.0180(4) -0.0007(3) 0.0008(3) -0.0007(3)
C14 0.0255(5) 0.0243(5) 0.0176(4) -0.0004(3) 0.0048(4) 0.0003(4)
C15 0.0232(5) 0.0323(6) 0.0340(6) 0.0007(5) 0.0034(5) -0.0046(4)
N1 0.0167(4) 0.0184(4) 0.0205(4) 0.0002(3) -0.0073(3) -0.0011(3)
N2 0.0145(4) 0.0166(3) 0.0141(3) -0.0004(3) -0.0021(3) 0.0005(3)
N3 0.0154(4) 0.0169(3) 0.0191(4) 0.0018(3) -0.0039(3) 0.0002(3)
O1 0.0186(3) 0.0179(3) 0.0204(3) 0.0005(2) -0.0074(3) 0.0009(3)
O2 0.0161(3) 0.0156(3) 0.0223(3) 0.0013(2) -0.0078(3) -0.0009(2)
O3 0.0233(4) 0.0134(3) 0.0185(3) 0.0001(2) -0.0070(3) 0.0001(2)
O4 0.0210(4) 0.0214(3) 0.0172(3) 0.0032(2) 0.0015(3) 0.0016(3)
O5 0.0234(4) 0.0178(3) 0.0353(4) 0.0031(3) -0.0095(3) -0.0008(3)

loop_
_atom_type_symbol
_atom_type_description
_atom_type_scat_dispersion_real
_atom_type_scat_dispersion_imag
_atom_type_scat_source
C C 0.0033 0.0016 'International Tables Vol C Tables 4.2.6.8 and 6.1.1.4'
H H 0.0000 0.0000 'International Tables Vol C Tables 4.2.6.8 and 6.1.1.4'
N N 0.0061 0.0033 'International Tables Vol C Tables 4.2.6.8 and 6.1.1.4'
O O 0.0106 0.0060 'International Tables Vol C Tables 4.2.6.8 and 6.1.1.4'

loop_
_geom_angle_atom_site_label_1
_geom_angle_atom_site_label_2
_geom_angle_atom_site_label_3
_geom_angle
N3 C1 C2 105.04(7)
N3 C1 H1 108.0(9)
C2 C1 H1 113.0(9)
N3 C1 H2 109.8(10)
C2 C1 H2 112.8(10)
H1 C1 H2 108.1(13)
O2 C2 C1 103.97(7)
O2 C2 H3 108.3(9)
C1 C2 H3 113.6(9)
O2 C2 H4 107.0(8)
C1 C2 H4 113.1(8)
H3 C2 H4 110.3(13)
N3 C3 O2 119.20(8)
N3 C3 C4 125.54(8)
O2 C3 C4 115.26(8)
N2 C4 C5 124.86(8)
N2 C4 C3 115.18(8)
C5 C4 C3 119.95(8)
C4 C5 C6 117.58(8)
C4 C5 H5 119.2(8)
C6 C5 H5 123.2(8)
O3 C6 C5 125.84(8)
O3 C6 C7 115.35(8)
C5 C6 C7 118.81(8)
C8 C7 C6 118.26(8)
C8 C7 H6 123.7(8)
C6 C7 H6 118.1(8)
N2 C8 C7 124.32(8)
N2 C8 C9 114.78(8)
C7 C8 C9 120.90(8)
N1 C9 O1 119.00(8)
N1 C9 C8 124.70(8)
O1 C9 C8 116.29(8)
O1 C10 C11 103.92(7)
O1 C10 H7 107.6(8)
C11 C10 H7 113.2(8)
O1 C10 H8 106.6(8)
C11 C10 H8 113.9(8)
H7 C10 H8 110.9(11)
N1 C11 C10 104.64(8)
N1 C11 H9 107.9(9)
C10 C11 H9 112.7(9)
N1 C11 H10 108.6(8)
C10 C11 H10 112.3(8)
H9 C11 H10 110.4(12)
O3 C12 C13 110.83(8)
O3 C12 H11 104.6(8)
C13 C12 H11 110.2(8)
O3 C12 H12 110.9(7)
C13 C12 H12 113.2(7)
H11 C12 H12 106.6(11)
O4 C13 C12 109.95(8)
O4 C13 H13 111.4(9)
C12 C13 H13 110.5(8)
O4 C13 H14 110.1(8)
C12 C13 H14 109.0(8)
H13 C13 H14 105.8(12)
O4 C14 C15 111.80(9)
O4 C14 H15 107.7(8)
C15 C14 H15 112.0(8)
O4 C14 H16 107.5(8)
C15 C14 H16 111.1(8)
H15 C14 H16 106.4(11)
C14 C15 H17 110.5(10)
C14 C15 H18 110.1(9)
H17 C15 H18 108.6(14)
C14 C15 H19 110.7(11)
H17 C15 H19 108.0(14)
H18 C15 H19 108.9(14)
C9 N1 C11 106.63(8)
C4 N2 C8 116.17(8)
C3 N3 C1 106.10(8)
C9 O1 C10 105.63(7)
C3 O2 C2 105.70(7)
C6 O3 C12 120.87(7)
C13 O4 C14 113.11(8)
H20 O5 H21 103.7(16)

loop_
_geom_bond_atom_site_label_1
_geom_bond_atom_site_label_2
_geom_bond_distance
C1 N3 1.4783(13)
C1 C2 1.5321(14)
C1 H1 0.980(16)
C1 H2 0.992(17)
C2 O2 1.4608(11)
C2 H3 0.969(15)
C2 H4 1.003(16)
C3 N3 1.2761(12)
C3 O2 1.3536(11)
C3 C4 1.4823(12)
C4 N2 1.3389(11)
C4 C5 1.3953(12)
C5 C6 1.3964(13)
C5 H5 0.953(14)
C6 O3 1.3496(11)
C6 C7 1.3998(13)
C7 C8 1.3873(13)
C7 H6 0.946(14)
C8 N2 1.3436(11)
C8 C9 1.4824(13)
C9 N1 1.2744(12)
C9 O1 1.3531(11)
C10 O1 1.4643(12)
C10 C11 1.5369(14)
C10 H7 0.979(14)
C10 H8 0.990(15)
C11 N1 1.4754(12)
C11 H9 0.988(15)
C11 H10 0.991(15)
C12 O3 1.4415(11)
C12 C13 1.5040(14)
C12 H11 0.978(13)
C12 H12 0.989(13)
C13 O4 1.4249(12)
C13 H13 0.991(15)
C13 H14 0.988(14)
C14 O4 1.4324(13)
C14 C15 1.5080(17)
C14 H15 0.992(14)
C14 H16 1.001(14)
C15 H17 1.005(18)
C15 H18 0.990(17)
C15 H19 0.985(18)
O5 H20 0.811(17)
O5 H21 0.834(18)

loop_
_cod_related_entry_id
_cod_related_entry_database
_cod_related_entry_code
1 ChemSpider 30660620
